data_7004299
loop_
_publ_author_name
'Santillan, Guillermo A.'
'Carrano, Carl J.'

_publ_section_title
;
 Nickel(ii), copper(ii), and cobalt(ii) solid-state structures formed
 through hydrogen bonding with ditopic heteroscorpionate ligands
;
_journal_issue 30
_journal_name_full 'Dalton Transactions'
_journal_page_first 3995
_journal_page_last 4005
_journal_paper_doi 10.1039/B805253K
_journal_year 2008
_chemical_formula_sum 'C36.5 H40 Cu2 N10 O14.5'
_chemical_formula_weight 977.87
_chemical_name_systematic
;
?
;
_space_group_IT_number 14
_symmetry_cell_setting monoclinic
_symmetry_space_group_name_Hall '-P 2ybc'
_symmetry_space_group_name_H-M 'P 1 21/c 1'
_atom_sites_solution_hydrogens geom
_atom_sites_solution_primary direct
_atom_sites_solution_secondary difmap
_audit_creation_method SHELXL-97
_cell_angle_alpha 90.00
_cell_angle_beta 105.723(7)
_cell_angle_gamma 90.00
_cell_formula_units_Z 4
_cell_length_a 12.0323(16)
_cell_length_b 27.485(4)
_cell_length_c 13.3968(17)
_cell_measurement_reflns_used 9435
_cell_measurement_temperature 240(2)
_cell_measurement_theta_max 21.13
_cell_measurement_theta_min 2.15
_cell_volume 4264.7(10)
_computing_cell_refinement 'Bruker SMART'
_computing_data_collection 'Bruker SMART'
_computing_data_reduction 'Bruker SMART'
_computing_molecular_graphics 'Bruker SHELXTL'
_computing_publication_material 'Bruker SHELXTL'
_computing_structure_refinement 'SHELXL-97 (Sheldrick, 1997)'
_computing_structure_solution 'SHELXS-97 (Sheldrick, 1990)'
_diffrn_ambient_temperature 240(2)
_diffrn_measured_fraction_theta_full 0.983
_diffrn_measured_fraction_theta_max 0.983
_diffrn_measurement_device_type 'CCD area detector'
_diffrn_measurement_method 'phi and omega scans'
_diffrn_radiation_monochromator graphite
_diffrn_radiation_source 'fine-focus sealed tube'
_diffrn_radiation_type MoK\a
_diffrn_radiation_wavelength 0.71073
_diffrn_reflns_av_R_equivalents 0.0574
_diffrn_reflns_av_sigmaI/netI 0.0285
_diffrn_reflns_limit_h_max 12
_diffrn_reflns_limit_h_min -12
_diffrn_reflns_limit_k_max 27
_diffrn_reflns_limit_k_min -27
_diffrn_reflns_limit_l_max 13
_diffrn_reflns_limit_l_min -13
_diffrn_reflns_number 47523
_diffrn_reflns_theta_full 21.33
_diffrn_reflns_theta_max 21.33
_diffrn_reflns_theta_min 2.30
_exptl_absorpt_coefficient_mu 1.076
_exptl_absorpt_correction_T_max 0.9684
_exptl_absorpt_correction_T_min 0.8136
_exptl_absorpt_correction_type multi-scan
_exptl_absorpt_process_details SADABS
_exptl_crystal_colour blue
_exptl_crystal_density_diffrn 1.523
_exptl_crystal_density_meas ?
_exptl_crystal_density_method .
_exptl_crystal_description plate
_exptl_crystal_F_000 2012
_exptl_crystal_size_max 0.20
_exptl_crystal_size_mid 0.10
_exptl_crystal_size_min 0.03
_refine_diff_density_max 0.965
_refine_diff_density_min -0.631
_refine_diff_density_rms 0.087
_refine_ls_extinction_method none
_refine_ls_goodness_of_fit_ref 1.055
_refine_ls_hydrogen_treatment constr
_refine_ls_matrix_type full
_refine_ls_number_parameters 577
_refine_ls_number_reflns 4705
_refine_ls_number_restraints 0
_refine_ls_restrained_S_all 1.055
_refine_ls_R_factor_all 0.0680
_refine_ls_R_factor_gt 0.0538
_refine_ls_shift/su_max 0.001
_refine_ls_shift/su_mean 0.000
_refine_ls_structure_factor_coef Fsqd
_refine_ls_weighting_details 'calc w=1/[\s^2^(Fo^2^)+(0.0711P)^2^+19.8341P] where P=(Fo^2^+2Fc^2^)/3'
_refine_ls_weighting_scheme calc
_refine_ls_wR_factor_gt 0.1406
_refine_ls_wR_factor_ref 0.1505
_reflns_number_gt 3847
_reflns_number_total 4705
_reflns_threshold_expression >2sigma(I)
_cod_data_source_file B805253K.txt
_cod_data_source_block gs64
_cod_original_cell_volume 4264.6(10)
_cod_original_sg_symbol_H-M P2(1)/c
_cod_original_formula_sum 'C36.50 H40 Cu2 N10 O14.50'
_cod_database_code 7004299

loop_
_symmetry_equiv_pos_as_xyz
'x, y, z'
'-x, y+1/2, -z+1/2'
'-x, -y, -z'
'x, -y-1/2, z-1/2'

loop_
_atom_site_label
_atom_site_type_symbol
_atom_site_fract_x
_atom_site_fract_y
_atom_site_fract_z
_atom_site_U_iso_or_equiv
_atom_site_adp_type
_atom_site_occupancy
_atom_site_symmetry_multiplicity
_atom_site_calc_flag
_atom_site_refinement_flags
_atom_site_disorder_assembly
_atom_site_disorder_group
Cu1 Cu 0.13197(7) 0.39899(3) 0.84072(6) 0.0359(3) Uani 1 1 d . . .
N1 N 0.2909(5) 0.42659(19) 0.8586(4) 0.0337(13) Uani 1 1 d . . .
N2 N 0.3244(5) 0.4372(2) 0.7712(4) 0.0376(14) Uani 1 1 d . . .
N3 N 0.1635(4) 0.3559(2) 0.7297(4) 0.0332(13) Uani 1 1 d . . .
N4 N 0.2173(4) 0.3767(2) 0.6629(4) 0.0331(13) Uani 1 1 d . . .
N9 N 0.1720(7) 0.3329(3) 1.0260(8) 0.066(2) Uani 1 1 d . . .
O1 O -0.1915(4) 0.40596(16) 0.5155(3) 0.0338(11) Uani 1 1 d . . .
O2 O -0.2729(4) 0.47878(17) 0.5209(4) 0.0534(14) Uani 1 1 d . . .
O5 O 0.2255(12) 0.3063(6) 0.9930(9) 0.180(5) Uani 1 1 d . . .
O6 O 0.1602(7) 0.3172(3) 1.1169(6) 0.107(3) Uani 1 1 d . . .
O7 O 0.1380(13) 0.3653(5) 0.9968(12) 0.258(10) Uani 1 1 d . . .
O8 O 0.0895(4) 0.45618(19) 0.9094(5) 0.0649(16) Uani 1 1 d . . .
H8A H 0.0207 0.4542 0.9093 0.097 Uiso 1 1 calc R . .
C1 C 0.4881(6) 0.4702(3) 0.7133(6) 0.057(2) Uani 1 1 d . . .
H1A H 0.4337 0.4664 0.6456 0.086 Uiso 1 1 calc R . .
H1B H 0.5563 0.4507 0.7170 0.086 Uiso 1 1 calc R . .
H1C H 0.5100 0.5042 0.7242 0.086 Uiso 1 1 calc R . .
C2 C 0.4336(6) 0.4541(2) 0.7945(6) 0.0384(17) Uani 1 1 d . . .
C3 C 0.4729(6) 0.4528(2) 0.8998(5) 0.0383(17) Uani 1 1 d . . .
H3A H 0.5473 0.4615 0.9396 0.046 Uiso 1 1 calc R . .
C4 C 0.3827(6) 0.4363(2) 0.9381(5) 0.0341(16) Uani 1 1 d . . .
C5 C 0.3816(6) 0.4293(3) 1.0466(5) 0.0448(18) Uani 1 1 d . . .
H5A H 0.3061 0.4177 1.0488 0.067 Uiso 1 1 calc R . .
H5B H 0.3981 0.4599 1.0835 0.067 Uiso 1 1 calc R . .
H5C H 0.4397 0.4055 1.0791 0.067 Uiso 1 1 calc R . .
C6 C 0.2934(7) 0.3553(3) 0.5124(6) 0.058(2) Uani 1 1 d . . .
H6A H 0.3128 0.3896 0.5156 0.087 Uiso 1 1 calc R . .
H6B H 0.2407 0.3479 0.4453 0.087 Uiso 1 1 calc R . .
H6C H 0.3631 0.3361 0.5220 0.087 Uiso 1 1 calc R . .
C7 C 0.2373(6) 0.3434(3) 0.5957(5) 0.0409(18) Uani 1 1 d . . .
C8 C 0.1957(6) 0.3003(3) 0.6200(5) 0.0433(18) Uani 1 1 d . . .
H8B H 0.1975 0.2703 0.5870 0.052 Uiso 1 1 calc R . .
C9 C 0.1499(5) 0.3093(3) 0.7034(5) 0.0352(17) Uani 1 1 d . . .
C10 C 0.0927(6) 0.2745(3) 0.7594(6) 0.0487(19) Uani 1 1 d . . .
H10A H 0.0698 0.2916 0.8140 0.073 Uiso 1 1 calc R . .
H10B H 0.1462 0.2487 0.7895 0.073 Uiso 1 1 calc R . .
H10C H 0.0250 0.2607 0.7111 0.073 Uiso 1 1 calc R . .
C11 C 0.2418(6) 0.4282(2) 0.6715(5) 0.0364(17) Uani 1 1 d . . .
H11A H 0.2792 0.4371 0.6166 0.044 Uiso 1 1 calc R . .
C12 C 0.1340(5) 0.4592(2) 0.6562(5) 0.0322(16) Uani 1 1 d . . .
C13 C 0.1456(6) 0.5073(3) 0.6917(5) 0.0428(19) Uani 1 1 d . . .
H13A H 0.2187 0.5199 0.7259 0.051 Uiso 1 1 calc R . .
C14 C 0.0492(7) 0.5358(3) 0.6762(6) 0.0464(19) Uani 1 1 d . . .
H14A H 0.0565 0.5681 0.7001 0.056 Uiso 1 1 calc R . .
C15 C -0.0580(6) 0.5180(2) 0.6264(5) 0.0370(17) Uani 1 1 d . . .
H15A H -0.1232 0.5381 0.6165 0.044 Uiso 1 1 calc R . .
C16 C -0.0705(5) 0.4706(2) 0.5908(5) 0.0317(16) Uani 1 1 d . . .
C17 C 0.0264(5) 0.4415(2) 0.6066(4) 0.0302(16) Uani 1 1 d . . .
H17A H 0.0185 0.4091 0.5832 0.036 Uiso 1 1 calc R . .
C18 C -0.1880(6) 0.4505(3) 0.5382(5) 0.0325(16) Uani 1 1 d . . .
Cu2 Cu -0.32047(6) 0.36278(3) 0.45233(6) 0.0297(3) Uani 1 1 d . . .
N5 N -0.2055(4) 0.30823(17) 0.4724(4) 0.0269(12) Uani 1 1 d . . .
N6 N -0.2248(4) 0.26628(18) 0.5206(4) 0.0278(12) Uani 1 1 d . . .
N7 N -0.4436(4) 0.31190(19) 0.4205(4) 0.0325(13) Uani 1 1 d . . .
N8 N -0.4279(4) 0.26971(19) 0.4756(4) 0.0306(13) Uani 1 1 d . . .
N10 N -0.3248(5) 0.3726(3) 0.2183(5) 0.0407(15) Uani 1 1 d . . .
O3 O -0.0270(4) 0.37622(17) 0.7964(3) 0.0406(12) Uani 1 1 d . . .
O4 O -0.1229(4) 0.4239(2) 0.8787(4) 0.0591(15) Uani 1 1 d . . .
O9 O -0.3207(5) 0.3950(2) 0.1383(4) 0.0635(16) Uani 1 1 d . . .
O10 O -0.3256(4) 0.39689(17) 0.2977(4) 0.0473(13) Uani 1 1 d . . .
O11 O -0.3295(5) 0.3280(2) 0.2196(4) 0.0531(13) Uani 1 1 d . . .
O12 O -0.4315(4) 0.41185(16) 0.4768(4) 0.0435(12) Uani 1 1 d . . .
H12A H -0.3978 0.4382 0.4932 0.065 Uiso 1 1 calc R . .
C19 C -0.1451(7) 0.1825(2) 0.5640(6) 0.050(2) Uani 1 1 d . . .
H19A H -0.2091 0.1798 0.5947 0.074 Uiso 1 1 calc R . .
H19B H -0.0730 0.1776 0.6171 0.074 Uiso 1 1 calc R . .
H19C H -0.1528 0.1580 0.5104 0.074 Uiso 1 1 calc R . .
C20 C -0.1454(6) 0.2319(2) 0.5174(5) 0.0345(16) Uani 1 1 d . . .
C21 C -0.0728(6) 0.2519(2) 0.4664(5) 0.0389(17) Uani 1 1 d . . .
H21A H -0.0087 0.2368 0.4521 0.047 Uiso 1 1 calc R . .
C22 C -0.1121(6) 0.2991(2) 0.4397(5) 0.0326(16) Uani 1 1 d . . .
C23 C -0.0617(6) 0.3366(3) 0.3849(5) 0.0420(18) Uani 1 1 d . . .
H23A H -0.1077 0.3660 0.3772 0.063 Uiso 1 1 calc R . .
H23B H -0.0612 0.3246 0.3170 0.063 Uiso 1 1 calc R . .
H23C H 0.0167 0.3437 0.4248 0.063 Uiso 1 1 calc R . .
C24 C -0.5170(7) 0.1883(3) 0.4805(6) 0.052(2) Uani 1 1 d . . .
H24A H -0.4516 0.1843 0.5409 0.078 Uiso 1 1 calc R . .
H24B H -0.5145 0.1635 0.4296 0.078 Uiso 1 1 calc R . .
H24C H -0.5881 0.1851 0.5009 0.078 Uiso 1 1 calc R . .
C25 C -0.5122(6) 0.2369(2) 0.4350(5) 0.0368(17) Uani 1 1 d . . .
C26 C -0.5832(6) 0.2595(3) 0.3507(5) 0.0424(18) Uani 1 1 d . . .
H26A H -0.6499 0.2461 0.3056 0.051 Uiso 1 1 calc R . .
C27 C -0.5396(6) 0.3057(3) 0.3433(5) 0.0360(17) Uani 1 1 d . . .
C28 C -0.5854(6) 0.3437(3) 0.2655(5) 0.0483(19) Uani 1 1 d . . .
H28A H -0.5359 0.3721 0.2806 0.072 Uiso 1 1 calc R . .
H28B H -0.6628 0.3525 0.2676 0.072 Uiso 1 1 calc R . .
H28C H -0.5876 0.3315 0.1970 0.072 Uiso 1 1 calc R . .
C29 C -0.3240(5) 0.2638(2) 0.5613(5) 0.0303(16) Uani 1 1 d . . .
H29A H -0.3260 0.2309 0.5912 0.036 Uiso 1 1 calc R . .
C30 C -0.3218(5) 0.3011(2) 0.6459(4) 0.0277(15) Uani 1 1 d . . .
C31 C -0.4200(6) 0.3078(3) 0.6778(5) 0.0388(17) Uani 1 1 d . . .
H31A H -0.4865 0.2895 0.6472 0.047 Uiso 1 1 calc R . .
C32 C -0.4220(6) 0.3410(3) 0.7544(6) 0.0465(19) Uani 1 1 d . . .
H32A H -0.4898 0.3454 0.7753 0.056 Uiso 1 1 calc R . .
C33 C -0.3242(6) 0.3678(3) 0.8005(5) 0.0418(18) Uani 1 1 d . . .
H33A H -0.3259 0.3909 0.8518 0.050 Uiso 1 1 calc R . .
C34 C -0.2241(5) 0.3606(2) 0.7707(5) 0.0305(16) Uani 1 1 d . . .
C35 C -0.2227(5) 0.3274(2) 0.6937(5) 0.0297(16) Uani 1 1 d . . .
H35A H -0.1546 0.3225 0.6735 0.036 Uiso 1 1 calc R . .
C36 C -0.1164(6) 0.3894(3) 0.8198(5) 0.0366(17) Uani 1 1 d . . .
O13 O -0.3575(4) 0.55233(19) 0.6220(5) 0.0677(16) Uani 1 1 d . . .
O14 O -0.2027(6) 0.4601(2) 1.0382(5) 0.087(2) Uani 1 1 d . . .
O15 O -0.820(3) 0.4630(10) 0.1812(12) 0.252(17) Uani 0.50 1 d P . .
C37 C -0.8380(14) 0.4126(6) 0.2190(11) 0.053(4) Uani 0.50 1 d P . .

loop_
_atom_site_aniso_label
_atom_site_aniso_U_11
_atom_site_aniso_U_22
_atom_site_aniso_U_33
_atom_site_aniso_U_23
_atom_site_aniso_U_13
_atom_site_aniso_U_12
Cu1 0.0313(5) 0.0428(5) 0.0356(5) -0.0079(4) 0.0125(4) -0.0073(4)
N1 0.034(3) 0.041(3) 0.027(3) 0.000(3) 0.009(3) -0.001(3)
N2 0.032(4) 0.045(4) 0.033(3) 0.003(3) 0.005(3) -0.004(3)
N3 0.029(3) 0.040(4) 0.034(3) 0.001(3) 0.012(3) -0.003(3)
N4 0.028(3) 0.044(4) 0.029(3) -0.001(3) 0.011(3) 0.001(3)
N9 0.038(4) 0.043(5) 0.100(7) -0.005(5) -0.011(4) -0.013(4)
O1 0.029(3) 0.030(3) 0.039(3) -0.003(2) 0.005(2) 0.002(2)
O2 0.036(3) 0.038(3) 0.080(4) -0.015(3) 0.005(3) 0.005(3)
O5 0.163(11) 0.245(16) 0.152(10) -0.036(10) 0.077(9) -0.056(11)
O6 0.120(6) 0.104(6) 0.086(5) 0.037(5) 0.010(5) -0.027(5)
O7 0.228(15) 0.152(11) 0.286(17) 0.146(12) -0.117(12) -0.076(10)
O8 0.044(3) 0.058(3) 0.102(5) -0.030(3) 0.036(3) -0.013(3)
C1 0.040(5) 0.074(6) 0.059(5) 0.011(4) 0.015(4) -0.022(4)
C2 0.028(4) 0.036(4) 0.049(5) 0.004(3) 0.008(3) -0.002(3)
C3 0.030(4) 0.034(4) 0.045(5) -0.002(3) -0.001(4) -0.004(3)
C4 0.037(4) 0.026(4) 0.035(4) -0.003(3) 0.002(4) 0.002(3)
C5 0.046(5) 0.047(5) 0.038(4) -0.001(3) 0.004(4) -0.003(4)
C6 0.059(5) 0.075(6) 0.048(5) 0.002(4) 0.029(4) 0.004(4)
C7 0.027(4) 0.062(5) 0.033(4) 0.004(4) 0.007(3) 0.004(4)
C8 0.046(5) 0.047(5) 0.035(4) -0.006(4) 0.009(4) 0.006(4)
C9 0.027(4) 0.042(5) 0.034(4) 0.001(3) 0.004(3) 0.003(3)
C10 0.050(5) 0.041(4) 0.057(5) 0.000(4) 0.017(4) -0.004(4)
C11 0.033(4) 0.046(5) 0.031(4) -0.001(3) 0.009(3) -0.007(3)
C12 0.031(4) 0.038(4) 0.026(4) 0.005(3) 0.004(3) -0.011(3)
C13 0.044(5) 0.038(5) 0.038(4) 0.005(3) -0.002(3) -0.017(4)
C14 0.054(5) 0.028(4) 0.049(5) 0.002(3) -0.001(4) -0.010(4)
C15 0.041(4) 0.027(4) 0.038(4) 0.005(3) 0.002(3) 0.000(3)
C16 0.035(4) 0.032(4) 0.027(4) 0.004(3) 0.006(3) 0.000(3)
C17 0.034(4) 0.033(4) 0.023(3) 0.003(3) 0.007(3) -0.003(3)
C18 0.033(4) 0.035(5) 0.030(4) 0.002(3) 0.009(3) 0.002(4)
Cu2 0.0261(5) 0.0301(5) 0.0326(5) -0.0007(3) 0.0074(4) -0.0007(3)
N5 0.028(3) 0.026(3) 0.028(3) 0.001(2) 0.009(2) -0.004(2)
N6 0.029(3) 0.026(3) 0.030(3) -0.001(2) 0.011(2) 0.000(3)
N7 0.028(3) 0.039(3) 0.029(3) 0.002(3) 0.005(3) -0.002(3)
N8 0.029(3) 0.034(3) 0.028(3) -0.002(3) 0.005(3) -0.007(3)
N10 0.031(3) 0.055(5) 0.037(4) 0.003(4) 0.011(3) -0.001(3)
O3 0.034(3) 0.048(3) 0.044(3) -0.016(2) 0.018(2) -0.009(2)
O4 0.046(3) 0.074(4) 0.066(4) -0.037(3) 0.029(3) -0.019(3)
O9 0.078(4) 0.077(4) 0.043(3) 0.014(3) 0.029(3) -0.001(3)
O10 0.062(3) 0.046(3) 0.035(3) -0.006(3) 0.015(3) -0.009(3)
O11 0.070(4) 0.041(3) 0.051(3) -0.007(3) 0.022(3) -0.002(3)
O12 0.038(3) 0.037(3) 0.057(3) -0.008(2) 0.016(2) -0.001(2)
C19 0.059(5) 0.036(4) 0.057(5) 0.010(4) 0.021(4) 0.009(4)
C20 0.036(4) 0.035(4) 0.030(4) -0.001(3) 0.006(3) -0.001(3)
C21 0.038(4) 0.040(4) 0.043(4) 0.004(3) 0.018(4) 0.007(3)
C22 0.033(4) 0.039(4) 0.026(4) 0.001(3) 0.007(3) -0.007(3)
C23 0.040(4) 0.048(4) 0.042(4) 0.005(4) 0.017(3) 0.000(4)
C24 0.051(5) 0.045(5) 0.058(5) 0.000(4) 0.011(4) -0.025(4)
C25 0.032(4) 0.044(4) 0.036(4) -0.006(4) 0.011(3) -0.010(4)
C26 0.034(4) 0.050(5) 0.041(4) -0.011(4) 0.006(4) -0.012(4)
C27 0.030(4) 0.049(5) 0.030(4) -0.004(3) 0.009(3) -0.002(3)
C28 0.040(4) 0.064(5) 0.036(4) 0.003(4) 0.001(3) 0.004(4)
C29 0.031(4) 0.032(4) 0.030(4) 0.004(3) 0.012(3) -0.002(3)
C30 0.030(4) 0.030(4) 0.023(3) 0.005(3) 0.009(3) 0.003(3)
C31 0.029(4) 0.049(4) 0.038(4) -0.006(4) 0.009(3) -0.007(3)
C32 0.031(4) 0.064(5) 0.050(5) -0.009(4) 0.021(4) -0.005(4)
C33 0.038(5) 0.053(5) 0.038(4) -0.013(4) 0.016(4) -0.006(4)
C34 0.027(4) 0.039(4) 0.027(4) -0.002(3) 0.010(3) -0.003(3)
C35 0.028(4) 0.036(4) 0.026(4) 0.001(3) 0.009(3) 0.003(3)
C36 0.038(5) 0.046(4) 0.029(4) -0.006(4) 0.014(3) -0.008(4)
O13 0.047(3) 0.055(3) 0.103(5) -0.001(3) 0.024(3) 0.011(3)
O14 0.124(6) 0.070(4) 0.091(5) -0.039(4) 0.068(4) -0.049(4)
O15 0.44(4) 0.30(3) 0.064(10) 0.081(14) 0.147(18) 0.29(3)
C37 0.063(11) 0.055(10) 0.039(9) 0.001(8) 0.009(8) 0.052(9)

loop_
_atom_type_symbol
_atom_type_description
_atom_type_scat_dispersion_real
_atom_type_scat_dispersion_imag
_atom_type_scat_source
C C 0.0033 0.0016 'International Tables Vol C Tables 4.2.6.8 and 6.1.1.4'
H H 0.0000 0.0000 'International Tables Vol C Tables 4.2.6.8 and 6.1.1.4'
N N 0.0061 0.0033 'International Tables Vol C Tables 4.2.6.8 and 6.1.1.4'
O O 0.0106 0.0060 'International Tables Vol C Tables 4.2.6.8 and 6.1.1.4'
Cu Cu 0.3201 1.2651 'International Tables Vol C Tables 4.2.6.8 and 6.1.1.4'

loop_
_geom_angle_atom_site_label_1
_geom_angle_atom_site_label_2
_geom_angle_atom_site_label_3
_geom_angle
_geom_angle_site_symmetry_1
_geom_angle_site_symmetry_3
_geom_angle_publ_flag
O3 Cu1 O8 92.4(2) . . ?
O3 Cu1 N1 169.2(2) . . ?
O8 Cu1 N1 90.1(2) . . ?
O3 Cu1 N3 87.3(2) . . ?
O8 Cu1 N3 160.6(2) . . ?
N1 Cu1 N3 86.9(2) . . ?
O3 Cu1 O7 86.2(4) . . ?
O8 Cu1 O7 80.9(5) . . ?
N1 Cu1 O7 104.6(4) . . ?
N3 Cu1 O7 118.4(5) . . ?
C4 N1 N2 105.5(5) . . ?
C4 N1 Cu1 136.4(4) . . ?
N2 N1 Cu1 118.0(4) . . ?
C2 N2 N1 111.7(5) . . ?
C2 N2 C11 130.7(6) . . ?
N1 N2 C11 117.6(5) . . ?
C9 N3 N4 106.0(5) . . ?
C9 N3 Cu1 136.8(4) . . ?
N4 N3 Cu1 117.2(4) . . ?
C7 N4 N3 110.9(5) . . ?
C7 N4 C11 130.4(6) . . ?
N3 N4 C11 118.7(5) . . ?
O7 N9 O5 128.7(18) . . ?
O7 N9 O6 120.3(15) . . ?
O5 N9 O6 111.0(11) . . ?
C18 O1 Cu2 131.7(4) . . ?
N9 O7 Cu1 128.5(18) . . ?
Cu1 O8 H8A 109.5 . . ?
C2 C1 H1A 109.5 . . ?
C2 C1 H1B 109.5 . . ?
H1A C1 H1B 109.5 . . ?
C2 C1 H1C 109.5 . . ?
H1A C1 H1C 109.5 . . ?
H1B C1 H1C 109.5 . . ?
N2 C2 C3 105.9(6) . . ?
N2 C2 C1 122.0(6) . . ?
C3 C2 C1 132.1(7) . . ?
C2 C3 C4 107.7(6) . . ?
C2 C3 H3A 126.2 . . ?
C4 C3 H3A 126.2 . . ?
N1 C4 C3 109.2(6) . . ?
N1 C4 C5 122.3(6) . . ?
C3 C4 C5 128.5(6) . . ?
C4 C5 H5A 109.5 . . ?
C4 C5 H5B 109.5 . . ?
H5A C5 H5B 109.5 . . ?
C4 C5 H5C 109.5 . . ?
H5A C5 H5C 109.5 . . ?
H5B C5 H5C 109.5 . . ?
C7 C6 H6A 109.5 . . ?
C7 C6 H6B 109.5 . . ?
H6A C6 H6B 109.5 . . ?
C7 C6 H6C 109.5 . . ?
H6A C6 H6C 109.5 . . ?
H6B C6 H6C 109.5 . . ?
N4 C7 C8 106.7(6) . . ?
N4 C7 C6 123.4(7) . . ?
C8 C7 C6 130.0(7) . . ?
C7 C8 C9 106.8(6) . . ?
C7 C8 H8B 126.6 . . ?
C9 C8 H8B 126.6 . . ?
N3 C9 C8 109.6(6) . . ?
N3 C9 C10 121.6(6) . . ?
C8 C9 C10 128.7(7) . . ?
C9 C10 H10A 109.5 . . ?
C9 C10 H10B 109.5 . . ?
H10A C10 H10B 109.5 . . ?
C9 C10 H10C 109.5 . . ?
H10A C10 H10C 109.5 . . ?
H10B C10 H10C 109.5 . . ?
N4 C11 N2 108.2(5) . . ?
N4 C11 C12 113.0(5) . . ?
N2 C11 C12 112.0(5) . . ?
N4 C11 H11A 107.8 . . ?
N2 C11 H11A 107.8 . . ?
C12 C11 H11A 107.8 . . ?
C17 C12 C13 119.6(6) . . ?
C17 C12 C11 121.6(6) . . ?
C13 C12 C11 118.8(6) . . ?
C14 C13 C12 119.1(6) . . ?
C14 C13 H13A 120.4 . . ?
C12 C13 H13A 120.4 . . ?
C13 C14 C15 121.1(7) . . ?
C13 C14 H14A 119.5 . . ?
C15 C14 H14A 119.5 . . ?
C14 C15 C16 120.4(7) . . ?
C14 C15 H15A 119.8 . . ?
C16 C15 H15A 119.8 . . ?
C15 C16 C17 119.0(6) . . ?
C15 C16 C18 120.6(6) . . ?
C17 C16 C18 120.3(6) . . ?
C12 C17 C16 120.8(6) . . ?
C12 C17 H17A 119.6 . . ?
C16 C17 H17A 119.6 . . ?
O2 C18 O1 125.7(6) . . ?
O2 C18 C16 118.4(6) . . ?
O1 C18 C16 115.9(6) . . ?
O1 Cu2 O12 90.40(18) . . ?
O1 Cu2 N7 166.8(2) . . ?
O12 Cu2 N7 91.0(2) . . ?
O1 Cu2 N5 87.60(19) . . ?
O12 Cu2 N5 162.6(2) . . ?
N7 Cu2 N5 87.1(2) . . ?
O1 Cu2 O10 88.06(18) . . ?
O12 Cu2 O10 90.95(19) . . ?
N7 Cu2 O10 105.09(19) . . ?
N5 Cu2 O10 106.23(19) . . ?
C22 N5 N6 105.1(5) . . ?
C22 N5 Cu2 134.9(4) . . ?
N6 N5 Cu2 119.5(4) . . ?
C20 N6 N5 111.2(5) . . ?
C20 N6 C29 130.0(5) . . ?
N5 N6 C29 118.7(5) . . ?
C27 N7 N8 105.9(5) . . ?
C27 N7 Cu2 133.7(5) . . ?
N8 N7 Cu2 119.7(4) . . ?
C25 N8 N7 111.8(5) . . ?
C25 N8 C29 129.0(5) . . ?
N7 N8 C29 119.1(5) . . ?
O11 N10 O9 121.1(6) . . ?
O11 N10 O10 120.4(6) . . ?
O9 N10 O10 118.5(6) . . ?
C36 O3 Cu1 132.1(4) . . ?
N10 O10 Cu2 123.4(4) . . ?
Cu2 O12 H12A 109.5 . . ?
C20 C19 H19A 109.5 . . ?
C20 C19 H19B 109.5 . . ?
H19A C19 H19B 109.5 . . ?
C20 C19 H19C 109.5 . . ?
H19A C19 H19C 109.5 . . ?
H19B C19 H19C 109.5 . . ?
N6 C20 C21 106.8(6) . . ?
N6 C20 C19 122.9(6) . . ?
C21 C20 C19 130.3(6) . . ?
C20 C21 C22 106.5(6) . . ?
C20 C21 H21A 126.7 . . ?
C22 C21 H21A 126.7 . . ?
N5 C22 C21 110.3(5) . . ?
N5 C22 C23 121.6(6) . . ?
C21 C22 C23 128.1(6) . . ?
C22 C23 H23A 109.5 . . ?
C22 C23 H23B 109.5 . . ?
H23A C23 H23B 109.5 . . ?
C22 C23 H23C 109.5 . . ?
H23A C23 H23C 109.5 . . ?
H23B C23 H23C 109.5 . . ?
C25 C24 H24A 109.5 . . ?
C25 C24 H24B 109.5 . . ?
H24A C24 H24B 109.5 . . ?
C25 C24 H24C 109.5 . . ?
H24A C24 H24C 109.5 . . ?
H24B C24 H24C 109.5 . . ?
N8 C25 C26 105.1(6) . . ?
N8 C25 C24 123.0(6) . . ?
C26 C25 C24 131.9(6) . . ?
C25 C26 C27 108.2(6) . . ?
C25 C26 H26A 125.9 . . ?
C27 C26 H26A 125.9 . . ?
N7 C27 C26 109.1(6) . . ?
N7 C27 C28 122.4(6) . . ?
C26 C27 C28 128.6(6) . . ?
C27 C28 H28A 109.5 . . ?
C27 C28 H28B 109.5 . . ?
H28A C28 H28B 109.5 . . ?
C27 C28 H28C 109.5 . . ?
H28A C28 H28C 109.5 . . ?
H28B C28 H28C 109.5 . . ?
N6 C29 N8 108.5(5) . . ?
N6 C29 C30 113.6(5) . . ?
N8 C29 C30 110.4(5) . . ?
N6 C29 H29A 108.1 . . ?
N8 C29 H29A 108.1 . . ?
C30 C29 H29A 108.1 . . ?
C31 C30 C35 119.4(6) . . ?
C31 C30 C29 118.6(6) . . ?
C35 C30 C29 122.0(5) . . ?
C30 C31 C32 120.6(6) . . ?
C30 C31 H31A 119.7 . . ?
C32 C31 H31A 119.7 . . ?
C31 C32 C33 120.1(6) . . ?
C31 C32 H32A 120.0 . . ?
C33 C32 H32A 120.0 . . ?
C34 C33 C32 119.8(6) . . ?
C34 C33 H33A 120.1 . . ?
C32 C33 H33A 120.1 . . ?
C35 C34 C33 120.0(6) . . ?
C35 C34 C36 119.2(6) . . ?
C33 C34 C36 120.8(6) . . ?
C34 C35 C30 120.2(6) . . ?
C34 C35 H35A 119.9 . . ?
C30 C35 H35A 119.9 . . ?
O4 C36 O3 125.6(6) . . ?
O4 C36 C34 118.7(6) . . ?
O3 C36 C34 115.7(6) . . ?

loop_
_geom_bond_atom_site_label_1
_geom_bond_atom_site_label_2
_geom_bond_distance
_geom_bond_site_symmetry_2
_geom_bond_publ_flag
Cu1 O3 1.947(4) . ?
Cu1 O8 1.958(5) . ?
Cu1 N1 2.010(5) . ?
Cu1 N3 2.015(5) . ?
Cu1 O7 2.269(14) . ?
N1 C4 1.338(8) . ?
N1 N2 1.369(7) . ?
N2 C2 1.349(8) . ?
N2 C11 1.454(8) . ?
N3 C9 1.328(8) . ?
N3 N4 1.364(7) . ?
N4 C7 1.349(9) . ?
N4 C11 1.445(9) . ?
N9 O7 1.015(13) . ?
N9 O5 1.138(13) . ?
N9 O6 1.335(11) . ?
O1 C18 1.261(8) . ?
O1 Cu2 1.955(4) . ?
O2 C18 1.254(8) . ?
O8 H8A 0.8300 . ?
C1 C2 1.482(10) . ?
C1 H1A 0.9700 . ?
C1 H1B 0.9700 . ?
C1 H1C 0.9700 . ?
C2 C3 1.361(9) . ?
C3 C4 1.396(9) . ?
C3 H3A 0.9400 . ?
C4 C5 1.470(9) . ?
C5 H5A 0.9700 . ?
C5 H5B 0.9700 . ?
C5 H5C 0.9700 . ?
C6 C7 1.488(10) . ?
C6 H6A 0.9700 . ?
C6 H6B 0.9700 . ?
C6 H6C 0.9700 . ?
C7 C8 1.359(10) . ?
C8 C9 1.395(9) . ?
C8 H8B 0.9400 . ?
C9 C10 1.493(10) . ?
C10 H10A 0.9700 . ?
C10 H10B 0.9700 . ?
C10 H10C 0.9700 . ?
C11 C12 1.519(9) . ?
C11 H11A 0.9900 . ?
C12 C17 1.375(9) . ?
C12 C13 1.399(9) . ?
C13 C14 1.368(10) . ?
C13 H13A 0.9400 . ?
C14 C15 1.372(10) . ?
C14 H14A 0.9400 . ?
C15 C16 1.380(9) . ?
C15 H15A 0.9400 . ?
C16 C17 1.383(9) . ?
C16 C18 1.503(9) . ?
C17 H17A 0.9400 . ?
Cu2 O12 1.987(4) . ?
Cu2 N7 1.997(5) . ?
Cu2 N5 2.008(5) . ?
Cu2 O10 2.259(5) . ?
N5 C22 1.337(8) . ?
N5 N6 1.371(7) . ?
N6 C20 1.352(8) . ?
N6 C29 1.442(8) . ?
N7 C27 1.336(8) . ?
N7 N8 1.360(7) . ?
N8 C25 1.357(8) . ?
N8 C29 1.460(8) . ?
N10 O11 1.230(7) . ?
N10 O9 1.248(7) . ?
N10 O10 1.258(7) . ?
O3 C36 1.252(8) . ?
O4 C36 1.250(8) . ?
O12 H12A 0.8300 . ?
C19 C20 1.495(9) . ?
C19 H19A 0.9700 . ?
C19 H19B 0.9700 . ?
C19 H19C 0.9700 . ?
C20 C21 1.362(9) . ?
C21 C22 1.393(9) . ?
C21 H21A 0.9400 . ?
C22 C23 1.487(9) . ?
C23 H23A 0.9700 . ?
C23 H23B 0.9700 . ?
C23 H23C 0.9700 . ?
C24 C25 1.475(10) . ?
C24 H24A 0.9700 . ?
C24 H24B 0.9700 . ?
C24 H24C 0.9700 . ?
C25 C26 1.367(10) . ?
C26 C27 1.386(10) . ?
C26 H26A 0.9400 . ?
C27 C28 1.473(10) . ?
C28 H28A 0.9700 . ?
C28 H28B 0.9700 . ?
C28 H28C 0.9700 . ?
C29 C30 1.525(9) . ?
C29 H29A 0.9900 . ?
C30 C31 1.372(9) . ?
C30 C35 1.393(9) . ?
C31 C32 1.378(10) . ?
C31 H31A 0.9400 . ?
C32 C33 1.384(10) . ?
C32 H32A 0.9400 . ?
C33 C34 1.381(9) . ?
C33 H33A 0.9400 . ?
C34 C35 1.381(9) . ?
C34 C36 1.509(9) . ?
C35 H35A 0.9400 . ?
O15 C37 1.51(3) . ?
